data_2200459
loop_
_publ_author_name
'H\"okelek, Tuncer'
'Pat\?ir, S\"uleyman'
'Erg\"un, Yavuz'
'Okay, G\"urol'

_publ_section_title
;
 2-(1,2,3,4-Tetrahydrocarbazol-2-yl)butylamine
;
_journal_issue 7
_journal_name_full 'Acta Crystallographica Section E'
_journal_page_first o568
_journal_page_last o570
_journal_paper_doi 10.1107/S1600536801008984
_journal_volume 57
_journal_year 2001
_chemical_formula_iupac 'C16 H22 N2'
_chemical_formula_moiety 'C16 H22 N2'
_chemical_formula_sum 'C16 H22 N2'
_chemical_formula_weight 242.36
_chemical_name_systematic
;
 ?
;
_space_group_IT_number 2
_symmetry_cell_setting triclinic
_symmetry_space_group_name_Hall '-P 1'
_symmetry_space_group_name_H-M 'P -1'
_audit_creation_method SHELXL-97
_cell_angle_alpha 69.59(6)
_cell_angle_beta 75.783(10)
_cell_angle_gamma 80.87(8)
_cell_formula_units_Z 2
_cell_length_a 7.9665(10)
_cell_length_b 8.911(10)
_cell_length_c 10.7318(10)
_cell_measurement_reflns_used 25
_cell_measurement_temperature 296(2)
_cell_measurement_theta_max 43
_cell_measurement_theta_min 21
_cell_volume 689.9(8)
_computing_cell_refinement MolEN
_computing_data_collection 'MolEN (Fair, 1990)'
_computing_data_reduction MolEN
_computing_molecular_graphics 'ORTEPII (Johnson, 1976)'
_computing_publication_material MolEN
_computing_structure_refinement 'SHELXL97 (Sheldrick, 1997)'
_computing_structure_solution 'SHELXS97 (Sheldrick, 1990)'
_diffrn_ambient_temperature 296(2)
_diffrn_measured_fraction_theta_full .857
_diffrn_measured_fraction_theta_max .857
_diffrn_measurement_device_type 'Enraf-Nonius CAD-4'
_diffrn_measurement_method \w/2\q
_diffrn_radiation_monochromator graphite
_diffrn_radiation_source 'fine-focus sealed tube'
_diffrn_radiation_type CuK\a
_diffrn_radiation_wavelength 1.54180
_diffrn_reflns_av_R_equivalents .0150
_diffrn_reflns_av_sigmaI/netI .0436
_diffrn_reflns_limit_h_max 9
_diffrn_reflns_limit_h_min 0
_diffrn_reflns_limit_k_max 11
_diffrn_reflns_limit_k_min -10
_diffrn_reflns_limit_l_max 13
_diffrn_reflns_limit_l_min -12
_diffrn_reflns_number 2927
_diffrn_reflns_theta_full 74.22
_diffrn_reflns_theta_max 74.22
_diffrn_reflns_theta_min 5.74
_diffrn_standards_decay_% 1
_diffrn_standards_interval_time 120
_diffrn_standards_number 3
_exptl_absorpt_coefficient_mu .521
_exptl_absorpt_correction_T_max .901
_exptl_absorpt_correction_T_min .855
_exptl_absorpt_correction_type '\y scan'
_exptl_absorpt_process_details 'empirical via \y scans (Fair, 1990)'
_exptl_crystal_colour yellow
_exptl_crystal_density_diffrn 1.167
_exptl_crystal_density_method 'not measured'
_exptl_crystal_description rod
_exptl_crystal_F_000 264
_exptl_crystal_size_max .30
_exptl_crystal_size_mid .25
_exptl_crystal_size_min .20
_refine_diff_density_max .271
_refine_diff_density_min -.206
_refine_ls_extinction_method none
_refine_ls_goodness_of_fit_ref 1.035
_refine_ls_hydrogen_treatment mixed
_refine_ls_matrix_type full
_refine_ls_number_parameters 163
_refine_ls_number_reflns 2406
_refine_ls_number_restraints 0
_refine_ls_restrained_S_all 1.035
_refine_ls_R_factor_all .0883
_refine_ls_R_factor_gt .0554
_refine_ls_shift/su_max <0.001
_refine_ls_shift/su_mean .000
_refine_ls_structure_factor_coef Fsqd
_refine_ls_weighting_details 'calc w = 1/[\s^2^(Fo^2^)+(0.0911P)^2^] where P = (Fo^2^+2Fc^2^)/3'
_refine_ls_weighting_scheme calc
_refine_ls_wR_factor_ref .1573
_reflns_number_gt 1637
_reflns_number_total 2807
_reflns_threshold_expression I>2\s(I)
_cod_data_source_file cv6027.cif
_cod_data_source_block I
_cod_database_code 2200459
_cod_database_fobs_code 2200459

loop_
_symmetry_equiv_pos_as_xyz
'x, y, z'
'-x, -y, -z'

loop_
_atom_site_label
_atom_site_fract_x
_atom_site_fract_y
_atom_site_fract_z
_atom_site_U_iso_or_equiv
_atom_site_adp_type
_atom_site_calc_flag
_atom_site_refinement_flags
_atom_site_occupancy
_atom_site_disorder_assembly
_atom_site_disorder_group
_atom_site_type_symbol
C13 -.1054(3) -.0112(3) .7310(2) .0523(5) Uani d . 1 . . C
H13A -.1215 .0784 .7655 .063 Uiso calc R 1 . . H
H13B -.0907 .0322 .6329 .063 Uiso calc R 1 . . H
C11 .1092(3) -.2434(3) .6975(2) .0542(6) Uani d . 1 . . C
H11A .0043 -.2817 .6928 .065 Uiso calc R 1 . . H
H11B .1709 -.1947 .6052 .065 Uiso calc R 1 . . H
N2 -.2607(2) -.1008(2) .7869(2) .0568(5) Uani d . 1 . . N
H2A -.2524 -.2009 .8341 .068 Uiso calc R 1 . . H
H2B -.3602 -.0533 .7724 .068 Uiso calc R 1 . . H
C12 .2219(4) -.3857(3) .7682(3) .0721(7) Uani d . 1 . . C
H12A .2487 -.4611 .7190 .108 Uiso calc R 1 . . H
H12B .1608 -.4367 .8590 .108 Uiso calc R 1 . . H
H12C .3276 -.3496 .7713 .108 Uiso calc R 1 . . H
N9 .3919(2) .2037(2) .91651(18) .0515(5) Uani d . 1 . . N
H9 .3446 .1797 1.0014 .062 Uiso calc R 1 . . H
C9A .3388(3) .1611(2) .8210(2) .0444(5) Uani d . 1 . . C
C10 .0581(3) -.1151(2) .7672(2) .0458(5) Uani d . 1 . . C
H10 .0302 -.1723 .8651 .055 Uiso calc R 1 . . H
C8A .5338(3) .2913(2) .8517(2) .0468(5) Uani d . 1 . . C
C5A .5682(3) .3056(2) .7128(2) .0471(5) Uani d . 1 . . C
C4A .4414(3) .2206(2) .6967(2) .0444(5) Uani d . 1 . . C
C3 .2425(3) .1181(3) .6045(2) .0498(5) Uani d . 1 . . C
H3A .1494 .2030 .6033 .060 Uiso calc R 1 . . H
H3B .2407 .0745 .5338 .060 Uiso calc R 1 . . H
C1 .1930(3) .0573(3) .8559(2) .0484(5) Uani d . 1 . . C
H1A .0827 .1206 .8656 .058 Uiso calc R 1 . . H
H1B .1968 -.0280 .9414 .058 Uiso calc R 1 . . H
C2 .2101(3) -.0148(2) .7428(2) .0451(5) Uani d . 1 . . C
H2 .3151 -.0890 .7455 .054 Uiso calc R 1 . . H
C4 .4174(3) .1894(3) .5742(2) .0498(5) Uani d . 1 . . C
H4A .5113 .1151 .5488 .060 Uiso calc R 1 . . H
H4B .4205 .2890 .4987 .060 Uiso calc R 1 . . H
C5 .7104(3) .3901(3) .6258(3) .0558(6) Uani d . 1 . . C
H5 .7362 .4028 .5336 .067 Uiso calc R 1 . . H
C8 .6347(3) .3563(3) .9052(3) .0574(6) Uani d . 1 . . C
H8 .6090 .3463 .9969 .069 Uiso calc R 1 . . H
C6 .8103(3) .4533(3) .6798(3) .0655(7) Uani d . 1 . . C
H6 .9044 .5091 .6227 .079 Uiso calc R 1 . . H
C7 .7749(3) .4365(3) .8176(3) .0685(7) Uani d . 1 . . C
H7 .8463 .4797 .8510 .082 Uiso calc R 1 . . H

loop_
_atom_site_aniso_label
_atom_site_aniso_U_11
_atom_site_aniso_U_22
_atom_site_aniso_U_33
_atom_site_aniso_U_12
_atom_site_aniso_U_13
_atom_site_aniso_U_23
C13 .0430(11) .0560(12) .0546(13) -.0018(9) -.0129(10) -.0127(10)
C11 .0553(13) .0535(12) .0583(14) -.0045(10) -.0115(11) -.0236(10)
N2 .0406(10) .0665(11) .0592(12) -.0007(8) -.0140(8) -.0145(9)
C12 .0791(18) .0563(14) .0874(19) .0098(12) -.0256(15) -.0321(13)
N9 .0532(11) .0572(10) .0454(10) -.0117(8) -.0069(8) -.0170(8)
C9A .0448(11) .0455(10) .0455(11) -.0031(8) -.0092(9) -.0182(8)
C10 .0415(11) .0475(11) .0477(11) -.0034(8) -.0100(9) -.0143(9)
C8A .0474(12) .0452(10) .0490(11) -.0063(9) -.0105(9) -.0149(9)
C5A .0470(12) .0375(10) .0549(12) -.0007(8) -.0098(9) -.0141(9)
C4A .0451(11) .0397(10) .0475(11) -.0045(8) -.0080(9) -.0134(8)
C3 .0522(13) .0527(12) .0458(11) -.0063(9) -.0116(9) -.0158(9)
C1 .0463(12) .0547(12) .0450(11) -.0090(9) -.0070(9) -.0167(9)
C2 .0418(11) .0445(10) .0501(12) -.0012(8) -.0110(9) -.0167(9)
C4 .0488(12) .0546(12) .0445(11) -.0088(9) -.0032(9) -.0167(9)
C5 .0579(14) .0512(12) .0554(13) -.0120(10) -.0028(10) -.0165(10)
C8 .0624(14) .0589(13) .0561(13) -.0117(11) -.0156(11) -.0196(10)
C6 .0619(15) .0591(14) .0774(18) -.0218(12) -.0097(13) -.0203(12)
C7 .0695(17) .0642(15) .0811(19) -.0205(13) -.0219(14) -.0241(13)

loop_
_atom_type_symbol
_atom_type_description
_atom_type_scat_dispersion_real
_atom_type_scat_dispersion_imag
_atom_type_scat_source
C C .0181 .0091 'International Tables Vol C Tables 4.2.6.8 and 6.1.1.4'
H H .0000 .0000 'International Tables Vol C Tables 4.2.6.8 and 6.1.1.4'
N N .0311 .0180 'International Tables Vol C Tables 4.2.6.8 and 6.1.1.4'

loop_
_geom_angle_atom_site_label_1
_geom_angle_atom_site_label_2
_geom_angle_atom_site_label_3
_geom_angle
_geom_angle_publ_flag
N2 C13 C10 112.42(18) ?
N2 C13 H13A 109.1 ?
C10 C13 H13A 109.1 ?
N2 C13 H13B 109.1 ?
C10 C13 H13B 109.1 ?
H13A C13 H13B 107.9 ?
C12 C11 C10 114.1(2) ?
C12 C11 H11A 108.7 ?
C10 C11 H11A 108.7 ?
C12 C11 H11B 108.7 ?
C10 C11 H11B 108.7 ?
H11A C11 H11B 107.6 ?
C13 N2 H2A 120.0 ?
C13 N2 H2B 120.0 ?
H2A N2 H2B 120.0 ?
C11 C12 H12A 109.5 ?
C11 C12 H12B 109.5 ?
H12A C12 H12B 109.5 ?
C11 C12 H12C 109.5 ?
H12A C12 H12C 109.5 ?
H12B C12 H12C 109.5 ?
C8A N9 C9A 107.85(18) ?
C8A N9 H9 126.1 ?
C9A N9 H9 126.1 ?
C4A C9A N9 110.46(19) ?
C4A C9A C1 126.41(19) yes
N9 C9A C1 123.07(19) yes
C13 C10 C11 112.46(18) ?
C13 C10 C2 112.44(18) ?
C11 C10 C2 111.85(18) ?
C13 C10 H10 106.5 ?
C11 C10 H10 106.5 ?
C2 C10 H10 106.5 ?
N9 C8A C8 129.2(2) yes
N9 C8A C5A 108.23(18) ?
C8 C8A C5A 122.5(2) yes
C5 C5A C8A 118.3(2) yes
C5 C5A C4A 135.1(2) yes
C8A C5A C4A 106.56(19) yes
C9A C4A C5A 106.90(19) yes
C9A C4A C4 122.26(19) yes
C5A C4A C4 130.81(19) yes
C2 C3 C4 112.18(18) yes
C2 C3 H3A 109.2 ?
C4 C3 H3A 109.2 ?
C2 C3 H3B 109.2 ?
C4 C3 H3B 109.2 ?
H3A C3 H3B 107.9 ?
C9A C1 C2 109.09(18) ?
C9A C1 H1A 109.9 ?
C2 C1 H1A 109.9 ?
C9A C1 H1B 109.9 ?
C2 C1 H1B 109.9 ?
H1A C1 H1B 108.3 ?
C1 C2 C3 109.37(17) ?
C1 C2 C10 112.13(18) ?
C3 C2 C10 114.98(18) ?
C1 C2 H2 106.6 ?
C3 C2 H2 106.6 ?
C10 C2 H2 106.6 ?
C4A C4 C3 110.11(17) yes
C4A C4 H4A 109.6 ?
C3 C4 H4A 109.6 ?
C4A C4 H4B 109.6 ?
C3 C4 H4B 109.6 ?
H4A C4 H4B 108.2 ?
C6 C5 C5A 118.8(2) ?
C6 C5 H5 120.6 ?
C5A C5 H5 120.6 ?
C7 C8 C8A 117.8(2) ?
C7 C8 H8 121.1 ?
C8A C8 H8 121.1 ?
C5 C6 C7 122.0(2) ?
C5 C6 H6 119.0 ?
C7 C6 H6 119.0 ?
C8 C7 C6 120.6(2) ?
C8 C7 H7 119.7 ?
C6 C7 H7 119.7 ?

loop_
_geom_bond_atom_site_label_1
_geom_bond_atom_site_label_2
_geom_bond_site_symmetry_2
_geom_bond_distance
_geom_bond_publ_flag
C13 N2 . 1.463(3) yes
C13 C10 . 1.523(3) ?
C13 H13A . .9700 ?
C13 H13B . .9700 ?
C11 C12 . 1.514(4) ?
C11 C10 . 1.527(3) ?
C11 H11A . .9700 ?
C11 H11B . .9700 ?
N2 H2A . .8600 ?
N2 H2B . .8600 ?
C12 H12A . .9600 ?
C12 H12B . .9600 ?
C12 H12C . .9600 ?
N9 C8A . 1.373(3) yes
N9 C9A . 1.382(3) yes
N9 H9 . .8600 ?
C9A C4A . 1.356(3) yes
C9A C1 . 1.493(3) yes
C10 C2 . 1.536(3) ?
C10 H10 . .9800 ?
C8A C8 . 1.385(3) yes
C8A C5A . 1.411(3) yes
C5A C5 . 1.408(3) yes
C5A C4A . 1.430(3) yes
C4A C4 . 1.495(3) yes
C3 C2 . 1.534(3) ?
C3 C4 . 1.538(3) ?
C3 H3A . .9700 ?
C3 H3B . .9700 ?
C1 C2 . 1.529(3) yes
C1 H1A . .9700 ?
C1 H1B . .9700 ?
C2 H2 . .9800 ?
C4 H4A . .9700 ?
C4 H4B . .9700 ?
C5 C6 . 1.371(3) yes
C5 H5 . .9300 ?
C8 C7 . 1.382(4) yes
C8 H8 . .9300 ?
C6 C7 . 1.395(4) yes
C6 H6 . .9300 ?
C7 H7 . .9300 ?

loop_
_geom_torsion_atom_site_label_1
_geom_torsion_atom_site_label_2
_geom_torsion_atom_site_label_3
_geom_torsion_atom_site_label_4
_geom_torsion
_geom_torsion_publ_flag
C8A N9 C9A C4A -.7(2) ?
C8A N9 C9A C1 176.66(18) ?
N2 C13 C10 C11 68.0(2) ?
N2 C13 C10 C2 -164.71(18) ?
C12 C11 C10 C13 -157.4(2) ?
C12 C11 C10 C2 74.9(3) ?
C9A N9 C8A C8 -178.1(2) ?
C9A N9 C8A C5A .8(2) ?
N9 C8A C5A C5 -179.38(18) ?
C8 C8A C5A C5 -.4(3) ?
N9 C8A C5A C4A -.7(2) ?
C8 C8A C5A C4A 178.36(19) ?
N9 C9A C4A C5A .3(2) ?
C1 C9A C4A C5A -176.98(18) ?
N9 C9A C4A C4 178.23(18) ?
C1 C9A C4A C4 1.0(3) yes
C5 C5A C4A C9A 178.6(2) ?
C8A C5A C4A C9A .2(2) ?
C5 C5A C4A C4 .9(4) ?
C8A C5A C4A C4 -177.5(2) ?
C4A C9A C1 C2 17.2(3) yes
N9 C9A C1 C2 -159.75(18) ?
C9A C1 C2 C3 -47.7(2) yes
C9A C1 C2 C10 -176.46(16) ?
C4 C3 C2 C1 65.0(2) yes
C4 C3 C2 C10 -167.82(16) ?
C13 C10 C2 C1 78.1(2) ?
C11 C10 C2 C1 -154.29(18) ?
C13 C10 C2 C3 -47.7(2) ?
C11 C10 C2 C3 79.9(2) ?
C9A C4A C4 C3 12.7(3) yes
C5A C4A C4 C3 -169.88(19) ?
C2 C3 C4 C4A -45.1(2) yes
C8A C5A C5 C6 .7(3) ?
C4A C5A C5 C6 -177.6(2) ?
N9 C8A C8 C7 178.2(2) ?
C5A C8A C8 C7 -.6(3) ?
C5A C5 C6 C7 -.1(4) ?
C8A C8 C7 C6 1.2(4) ?
C5 C6 C7 C8 -.9(4) ?
